data_2237542
loop_
_publ_author_name
'Merola, Joseph S.'
'Morris, David'
'De Weerd, Nicholas'

_publ_section_title
;
 Di-\m~2~-chlorido-bis[chlorido(\h^5^-2,3,4,5-tetramethyl-1-propylcyclopentadienyl)iridium(III)]
;
_journal_coeditor_code PK2466
_journal_issue 3
_journal_name_full 'Acta Crystallographica Section E'
_journal_page_first m176
_journal_paper_doi 10.1107/S1600536813005072
_journal_volume 69
_journal_year 2013
_chemical_formula_iupac '[Ir2 Cl4 (C12 H19)2]'
_chemical_formula_moiety 'C24 H38 Cl4 Ir2'
_chemical_formula_sum 'C24 H38 Cl4 Ir2'
_chemical_formula_weight 852.74
_chemical_name_systematic Di-\m~2~-chlorido-bis[chlorido(\h^5^-2,3,4,5-tetramethyl-1-propylcyclopentadienyl)iridium(III)]
_space_group_crystal_system monoclinic
_space_group_IT_number 14
_space_group_name_Hall '-P 2ybc'
_space_group_name_H-M_alt 'P 1 21/c 1'
_symmetry_space_group_name_Hall '-P 2ybc'
_symmetry_space_group_name_H-M 'P 1 21/c 1'
_atom_sites_solution_hydrogens geom
_atom_sites_solution_primary direct
_atom_sites_solution_secondary difmap
_audit_creation_method
;
Olex2 1.2
(compiled 2012.12.05 svn.r2549, GUI svn.r4385)
;
_cell_angle_alpha 90.00
_cell_angle_beta 103.6737(14)
_cell_angle_gamma 90.00
_cell_formula_units_Z 2
_cell_length_a 8.84367(12)
_cell_length_b 8.83900(12)
_cell_length_c 17.2662(2)
_cell_measurement_reflns_used 11826
_cell_measurement_temperature 100.1
_cell_measurement_theta_max 32.4004
_cell_measurement_theta_min 3.6360
_cell_volume 1311.43(3)
_computing_cell_refinement
;
CrysAlis PRO (Agilent, 2011)
;
_computing_data_collection
;
CrysAlis PRO (Agilent, 2011)
;
_computing_data_reduction
;
CrysAlis PRO (Agilent, 2011)
;
_computing_molecular_graphics
;
OLEX2 (Dolomanov <i>et al.</i>, 2009)
;
_computing_publication_material
;
OLEX2 (Dolomanov <i>et al.</i>, 2009)
;
_computing_structure_refinement
;
SHELXL97 (Sheldrick, 2008)
;
_computing_structure_solution
;
SHELXS97 (Sheldrick, 2008)
;
_diffrn_ambient_temperature 100.1
_diffrn_detector_area_resol_mean 16.0122
_diffrn_measured_fraction_theta_full 0.997
_diffrn_measured_fraction_theta_max 0.936
_diffrn_measurement_device_type 'Agilent Xcalibur (Eos, Gemini ultra)'
_diffrn_measurement_method '\w scans'
_diffrn_radiation_monochromator graphite
_diffrn_radiation_type 'Mo K\a'
_diffrn_radiation_wavelength 0.7107
_diffrn_reflns_av_R_equivalents 0.0431
_diffrn_reflns_limit_h_max 13
_diffrn_reflns_limit_h_min -13
_diffrn_reflns_limit_k_max 13
_diffrn_reflns_limit_k_min -13
_diffrn_reflns_limit_l_max 25
_diffrn_reflns_limit_l_min -25
_diffrn_reflns_number 20544
_diffrn_reflns_theta_full 25.00
_diffrn_reflns_theta_max 32.47
_diffrn_reflns_theta_min 3.71
_exptl_absorpt_coefficient_mu 10.555
_exptl_absorpt_correction_T_max 0.647
_exptl_absorpt_correction_T_min 0.225
_exptl_absorpt_correction_type gaussian
_exptl_absorpt_process_details
;
(CrysAlis PRO; Agilent, 2011)
;
_exptl_crystal_colour red
_exptl_crystal_density_diffrn 2.159
_exptl_crystal_density_method 'not measured'
_exptl_crystal_description irregular
_exptl_crystal_F_000 808
_exptl_crystal_size_max 0.262
_exptl_crystal_size_mid 0.122
_exptl_crystal_size_min 0.050
_refine_diff_density_max 1.022
_refine_diff_density_min -1.184
_refine_ls_extinction_method none
_refine_ls_goodness_of_fit_ref 1.056
_refine_ls_hydrogen_treatment constr
_refine_ls_matrix_type full
_refine_ls_number_parameters 141
_refine_ls_number_reflns 4440
_refine_ls_number_restraints 0
_refine_ls_restrained_S_all 1.056
_refine_ls_R_factor_all 0.0244
_refine_ls_R_factor_gt 0.0194
_refine_ls_shift/su_max 0.003
_refine_ls_shift/su_mean 0.000
_refine_ls_structure_factor_coef Fsqd
_refine_ls_weighting_details 'calc w=1/[\s^2^(Fo^2^)+(0.0107P)^2^+0.0112P] where P=(Fo^2^+2Fc^2^)/3'
_refine_ls_weighting_scheme calc
_refine_ls_wR_factor_gt 0.0380
_refine_ls_wR_factor_ref 0.0396
_reflns_number_gt 3968
_reflns_number_total 4440
_reflns_threshold_expression I>2\s(I)
_cod_data_source_file pk2466.cif
_cod_data_source_block I
_cod_database_code 2237542
_cod_database_fobs_code 2237542

loop_
_space_group_symop_id
_space_group_symop_operation_xyz
1 'x, y, z'
2 '-x, y+1/2, -z+1/2'
3 '-x, -y, -z'
4 'x, -y-1/2, z-1/2'

loop_
_atom_site_type_symbol
_atom_site_label
_atom_site_fract_x
_atom_site_fract_y
_atom_site_fract_z
_atom_site_U_iso_or_equiv
_atom_site_adp_type
_atom_site_calc_flag
_atom_site_refinement_flags
_atom_site_occupancy
_atom_site_symmetry_multiplicity
Ir Ir1 0.648925(10) 0.848148(9) 0.034000(5) 0.00818(3) Uani d . 1 1
Cl Cl1 0.61998(8) 0.77491(7) -0.10212(4) 0.01940(13) Uani d . 1 1
Cl Cl2 0.36739(7) 0.88743(6) 0.00829(4) 0.01276(11) Uani d . 1 1
C C1 0.8565(3) 0.8778(3) 0.12571(14) 0.0114(4) Uani d . 1 1
C C2 0.8698(3) 0.7453(3) 0.07978(14) 0.0107(4) Uani d . 1 1
C C3 0.7466(3) 0.6410(2) 0.08763(14) 0.0107(4) Uani d . 1 1
C C4 0.6597(3) 0.7121(3) 0.13820(14) 0.0111(4) Uani d . 1 1
C C5 0.7257(3) 0.8590(3) 0.16167(14) 0.0114(4) Uani d . 1 1
C C6 0.9915(3) 0.7111(3) 0.03555(16) 0.0169(5) Uani d . 1 1
H H6A 0.9426 0.6665 -0.0163 0.025 Uiso calc R 1 1
H H6B 1.0669 0.6397 0.0664 0.025 Uiso calc R 1 1
H H6C 1.0449 0.8048 0.0274 0.025 Uiso calc R 1 1
C C7 0.7237(3) 0.4861(3) 0.05290(15) 0.0164(5) Uani d . 1 1
H H7A 0.6226 0.4468 0.0575 0.025 Uiso calc R 1 1
H H7B 0.8067 0.4195 0.0818 0.025 Uiso calc R 1 1
H H7C 0.7269 0.4901 -0.0034 0.025 Uiso calc R 1 1
C C8 0.5254(3) 0.6462(3) 0.16461(16) 0.0158(5) Uani d . 1 1
H H8A 0.4363 0.7149 0.1503 0.024 Uiso calc R 1 1
H H8B 0.5538 0.6318 0.2225 0.024 Uiso calc R 1 1
H H8C 0.4978 0.5483 0.1384 0.024 Uiso calc R 1 1
C C9 0.6723(3) 0.9646(3) 0.21693(15) 0.0186(5) Uani d . 1 1
H H9A 0.6986 1.0687 0.2055 0.028 Uiso calc R 1 1
H H9B 0.7237 0.9391 0.2721 0.028 Uiso calc R 1 1
H H9C 0.5593 0.9556 0.2095 0.028 Uiso calc R 1 1
C C10 0.9598(3) 1.0150(3) 0.13630(15) 0.0162(5) Uani d . 1 1
H H10A 0.8951 1.1073 0.1332 0.019 Uiso calc R 1 1
H H10B 1.0147 1.0192 0.0926 0.019 Uiso calc R 1 1
C C11 1.0796(3) 1.0121(3) 0.21638(16) 0.0202(5) Uani d . 1 1
H H11A 1.1392 1.1079 0.2231 0.024 Uiso calc R 1 1
H H11B 1.0244 1.0054 0.2599 0.024 Uiso calc R 1 1
C C12 1.1919(3) 0.8801(3) 0.22310(19) 0.0268(6) Uani d . 1 1
H H12A 1.2463 0.8856 0.1799 0.040 Uiso calc R 1 1
H H12B 1.1340 0.7848 0.2192 0.040 Uiso calc R 1 1
H H12C 1.2679 0.8847 0.2745 0.040 Uiso calc R 1 1

loop_
_atom_site_aniso_label
_atom_site_aniso_U_11
_atom_site_aniso_U_22
_atom_site_aniso_U_33
_atom_site_aniso_U_12
_atom_site_aniso_U_13
_atom_site_aniso_U_23
Ir1 0.00843(5) 0.00775(5) 0.00831(4) 0.00059(3) 0.00184(3) 0.00011(3)
Cl1 0.0274(3) 0.0203(3) 0.0095(3) 0.0054(3) 0.0024(2) -0.0022(2)
Cl2 0.0094(2) 0.0104(2) 0.0176(3) -0.00074(19) 0.0014(2) 0.0035(2)
C1 0.0090(10) 0.0135(11) 0.0104(10) 0.0028(8) -0.0002(8) 0.0016(9)
C2 0.0084(10) 0.0128(11) 0.0103(10) 0.0033(8) 0.0011(8) 0.0022(9)
C3 0.0118(11) 0.0103(10) 0.0099(10) 0.0025(8) 0.0024(9) 0.0019(9)
C4 0.0132(11) 0.0097(10) 0.0100(10) 0.0026(9) 0.0018(9) 0.0028(9)
C5 0.0129(11) 0.0125(11) 0.0083(10) 0.0014(9) 0.0013(9) 0.0003(9)
C6 0.0133(12) 0.0180(12) 0.0203(13) 0.0026(10) 0.0060(10) 0.0000(10)
C7 0.0189(13) 0.0112(11) 0.0186(12) 0.0007(10) 0.0031(10) -0.0027(10)
C8 0.0161(12) 0.0173(12) 0.0156(12) 0.0009(10) 0.0067(10) 0.0040(10)
C9 0.0239(14) 0.0199(13) 0.0119(11) 0.0052(11) 0.0042(10) -0.0027(10)
C10 0.0156(12) 0.0126(11) 0.0184(12) -0.0018(9) -0.0002(10) -0.0015(10)
C11 0.0184(13) 0.0193(13) 0.0198(13) -0.0030(10) -0.0016(10) -0.0023(11)
C12 0.0211(14) 0.0257(15) 0.0280(16) 0.0005(12) -0.0053(12) -0.0009(12)

loop_
_atom_type_symbol
_atom_type_description
_atom_type_scat_dispersion_real
_atom_type_scat_dispersion_imag
_atom_type_scat_source
C C 0.0033 0.0016 'International Tables Vol C Tables 4.2.6.8 and 6.1.1.4'
H H 0.0000 0.0000 'International Tables Vol C Tables 4.2.6.8 and 6.1.1.4'
Cl Cl 0.1484 0.1585 'International Tables Vol C Tables 4.2.6.8 and 6.1.1.4'
Ir Ir -1.4442 7.9887 'International Tables Vol C Tables 4.2.6.8 and 6.1.1.4'

loop_
_exptl_crystal_face_index_h
_exptl_crystal_face_index_k
_exptl_crystal_face_index_l
_exptl_crystal_face_perp_dist
12 0 3 0.0223
-11 0 -6 0.0205
-6 3 23 0.0733
5 -3 -23 0.0720
0 -12 1 0.1310
10 -1 -18 0.0480
-10 1 18 0.0563
1 -1 23 0.0564
4 -1 -24 0.0525
1 -8 18 0.0990
-7 -2 22 0.0653
8 -9 1 0.0987
-1 12 1 0.1203

loop_
_geom_angle_atom_site_label_1
_geom_angle_atom_site_label_2
_geom_angle_atom_site_label_3
_geom_angle_site_symmetry_1
_geom_angle_site_symmetry_3
_geom_angle
Cl1 Ir1 Cl2 . 3_675 88.87(2)
Cl1 Ir1 Cl2 . . 89.55(2)
Cl2 Ir1 Cl2 3_675 . 79.89(2)
C1 Ir1 Cl1 . . 129.38(7)
C1 Ir1 Cl2 . 3_675 94.81(6)
C1 Ir1 Cl2 . . 140.82(6)
C1 Ir1 C3 . . 66.19(9)
C1 Ir1 C4 . . 65.65(9)
C1 Ir1 C5 . . 39.40(9)
C2 Ir1 Cl1 . . 97.18(6)
C2 Ir1 Cl2 . 3_675 120.22(6)
C2 Ir1 Cl2 . . 158.74(6)
C2 Ir1 C1 . . 39.28(9)
C2 Ir1 C3 . . 39.94(9)
C2 Ir1 C4 . . 66.10(9)
C2 Ir1 C5 . . 66.35(9)
C3 Ir1 Cl1 . . 97.59(6)
C3 Ir1 Cl2 . 3_675 159.63(7)
C3 Ir1 Cl2 . . 119.28(7)
C3 Ir1 C4 . . 39.16(8)
C3 Ir1 C5 . . 66.24(9)
C4 Ir1 Cl1 . . 130.14(6)
C4 Ir1 Cl2 . . 94.21(6)
C4 Ir1 Cl2 . 3_675 140.73(6)
C4 Ir1 C5 . . 39.22(9)
C5 Ir1 Cl1 . . 162.53(6)
C5 Ir1 Cl2 . . 103.93(7)
C5 Ir1 Cl2 . 3_675 104.23(6)
Ir1 Cl2 Ir1 3_675 . 100.11(2)
C2 C1 Ir1 . . 70.05(13)
C2 C1 C5 . . 108.8(2)
C2 C1 C10 . . 126.8(2)
C5 C1 Ir1 . . 70.74(13)
C5 C1 C10 . . 124.4(2)
C10 C1 Ir1 . . 125.42(17)
C1 C2 Ir1 . . 70.67(13)
C1 C2 C3 . . 107.7(2)
C1 C2 C6 . . 127.8(2)
C3 C2 Ir1 . . 70.38(13)
C3 C2 C6 . . 124.4(2)
C6 C2 Ir1 . . 127.32(17)
C2 C3 Ir1 . . 69.68(12)
C2 C3 C7 . . 125.3(2)
C4 C3 Ir1 . . 70.73(13)
C4 C3 C2 . . 107.4(2)
C4 C3 C7 . . 127.3(2)
C7 C3 Ir1 . . 127.59(17)
C3 C4 Ir1 . . 70.12(13)
C3 C4 C5 . . 109.0(2)
C3 C4 C8 . . 126.5(2)
C5 C4 Ir1 . . 70.48(13)
C5 C4 C8 . . 124.5(2)
C8 C4 Ir1 . . 126.53(17)
C1 C5 Ir1 . . 69.86(13)
C1 C5 C9 . . 127.6(2)
C4 C5 Ir1 . . 70.30(13)
C4 C5 C1 . . 107.1(2)
C4 C5 C9 . . 125.2(2)
C9 C5 Ir1 . . 127.85(17)
C2 C6 H6A . . 109.5
C2 C6 H6B . . 109.5
C2 C6 H6C . . 109.5
H6A C6 H6B . . 109.5
H6A C6 H6C . . 109.5
H6B C6 H6C . . 109.5
C3 C7 H7A . . 109.5
C3 C7 H7B . . 109.5
C3 C7 H7C . . 109.5
H7A C7 H7B . . 109.5
H7A C7 H7C . . 109.5
H7B C7 H7C . . 109.5
C4 C8 H8A . . 109.5
C4 C8 H8B . . 109.5
C4 C8 H8C . . 109.5
H8A C8 H8B . . 109.5
H8A C8 H8C . . 109.5
H8B C8 H8C . . 109.5
C5 C9 H9A . . 109.5
C5 C9 H9B . . 109.5
C5 C9 H9C . . 109.5
H9A C9 H9B . . 109.5
H9A C9 H9C . . 109.5
H9B C9 H9C . . 109.5
C1 C10 H10A . . 109.3
C1 C10 H10B . . 109.3
C1 C10 C11 . . 111.5(2)
H10A C10 H10B . . 108.0
C11 C10 H10A . . 109.3
C11 C10 H10B . . 109.3
C10 C11 H11A . . 109.1
C10 C11 H11B . . 109.1
H11A C11 H11B . . 107.8
C12 C11 C10 . . 112.5(2)
C12 C11 H11A . . 109.1
C12 C11 H11B . . 109.1
C11 C12 H12A . . 109.5
C11 C12 H12B . . 109.5
C11 C12 H12C . . 109.5
H12A C12 H12B . . 109.5
H12A C12 H12C . . 109.5
H12B C12 H12C . . 109.5

loop_
_geom_bond_atom_site_label_1
_geom_bond_atom_site_label_2
_geom_bond_site_symmetry_2
_geom_bond_distance
Ir1 Cl1 . 2.3924(6)
Ir1 Cl2 . 2.4483(6)
Ir1 Cl2 3_675 2.4427(6)
Ir1 C1 . 2.138(2)
Ir1 C2 . 2.130(2)
Ir1 C3 . 2.139(2)
Ir1 C4 . 2.148(2)
Ir1 C5 . 2.150(2)
Cl2 Ir1 3_675 2.4427(6)
C1 C2 . 1.434(3)
C1 C5 . 1.446(3)
C1 C10 . 1.504(3)
C2 C3 . 1.458(3)
C2 C6 . 1.490(3)
C3 C4 . 1.437(3)
C3 C7 . 1.489(3)
C4 C5 . 1.442(3)
C4 C8 . 1.488(3)
C5 C9 . 1.490(3)
C6 H6A . 0.9800
C6 H6B . 0.9800
C6 H6C . 0.9800
C7 H7A . 0.9800
C7 H7B . 0.9800
C7 H7C . 0.9800
C8 H8A . 0.9800
C8 H8B . 0.9800
C8 H8C . 0.9800
C9 H9A . 0.9800
C9 H9B . 0.9800
C9 H9C . 0.9800
C10 H10A . 0.9900
C10 H10B . 0.9900
C10 C11 . 1.530(4)
C11 H11A . 0.9900
C11 H11B . 0.9900
C11 C12 . 1.519(4)
C12 H12A . 0.9800
C12 H12B . 0.9800
C12 H12C . 0.9800
